data_4104436
loop_
_publ_author_name
'Elisa Biavardi'
'Maria Favazza'
'Alessandro Motta'
'Ignazio L. Fragal\`a'
'Chiara Massera'
'Luca Prodi'
'Marco Montalti'
'Monica Melegari'
'Guglielmo G. Condorelli'
'Enrico Dalcanale'

_publ_section_title
;
 Molecular Recognition on a Cavitand-Functionalized Silicon Surface
;
_journal_name_full 'Journal of the American Chemical Society'
_journal_page_first 7447
_journal_page_last 7455
_journal_paper_doi 10.1021/ja901678b
_journal_volume 131
_journal_year 2009
_chemical_formula_sum 'C73 H82 I N O16 P4'
_chemical_formula_weight 1480.18
_chemical_name_systematic
;
 ?
;
_space_group_IT_number 2
_symmetry_cell_setting triclinic
_symmetry_space_group_name_Hall '-P 1'
_symmetry_space_group_name_H-M 'P -1'
_atom_sites_solution_hydrogens geom
_atom_sites_solution_primary direct
_atom_sites_solution_secondary difmap
_audit_creation_method SHELXL-97
_cell_angle_alpha 67.754(4)
_cell_angle_beta 68.076(4)
_cell_angle_gamma 85.881(4)
_cell_formula_units_Z 2
_cell_length_a 15.313(3)
_cell_length_b 16.539(4)
_cell_length_c 16.677(4)
_cell_measurement_reflns_used 1547
_cell_measurement_temperature 173(2)
_cell_measurement_theta_max 27.59
_cell_measurement_theta_min 1.33
_cell_volume 3614.6(14)
_computing_data_collection SMART
_computing_data_reduction 'SAINT (Bruker, 1998)'
_computing_structure_refinement 'SHELXL-97 (Sheldrick, 1997)'
_computing_structure_solution 'SIR97 (Giacovazzo et al., 1999)'
_diffrn_ambient_temperature 173(2)
_diffrn_detector_area_resol_mean '8.192 pixels/mm'
_diffrn_measured_fraction_theta_full 0.986
_diffrn_measured_fraction_theta_max 0.986
_diffrn_measurement_device_type 'BRUKER AXS SMART 1000'
_diffrn_measurement_method omega-scan
_diffrn_radiation_monochromator graphite
_diffrn_radiation_source 'fine-focus sealed tube'
_diffrn_radiation_type MoK\a
_diffrn_radiation_wavelength 0.71069
_diffrn_reflns_av_R_equivalents 0.0753
_diffrn_reflns_av_sigmaI/netI 0.0965
_diffrn_reflns_limit_h_max 19
_diffrn_reflns_limit_h_min -19
_diffrn_reflns_limit_k_max 21
_diffrn_reflns_limit_k_min -21
_diffrn_reflns_limit_l_max 21
_diffrn_reflns_limit_l_min -21
_diffrn_reflns_number 44133
_diffrn_reflns_theta_full 27.59
_diffrn_reflns_theta_max 27.59
_diffrn_reflns_theta_min 1.33
_diffrn_standards_decay_% 0
_diffrn_standards_interval_count 0
_diffrn_standards_interval_time 0
_diffrn_standards_number 0
_exptl_absorpt_coefficient_mu 0.598
_exptl_absorpt_correction_T_max 1.000000
_exptl_absorpt_correction_T_min 0.601777
_exptl_absorpt_correction_type multi-scan
_exptl_absorpt_process_details 'Bruker AXS SADABS'
_exptl_crystal_colour colourless
_exptl_crystal_density_diffrn 1.360
_exptl_crystal_description prismatic
_exptl_crystal_F_000 1536
_exptl_crystal_size_max 0.17
_exptl_crystal_size_mid 0.13
_exptl_crystal_size_min 0.10
_refine_diff_density_max 2.852
_refine_diff_density_min -0.845
_refine_diff_density_rms 0.113
_refine_ls_extinction_method none
_refine_ls_goodness_of_fit_ref 1.011
_refine_ls_hydrogen_treatment constr
_refine_ls_matrix_type full
_refine_ls_number_parameters 734
_refine_ls_number_reflns 16510
_refine_ls_number_restraints 0
_refine_ls_restrained_S_all 1.011
_refine_ls_R_factor_all 0.1207
_refine_ls_R_factor_gt 0.0751
_refine_ls_shift/su_max 0.002
_refine_ls_shift/su_mean 0.000
_refine_ls_structure_factor_coef Fsqd
_refine_ls_weighting_details 'calc w=1/[\s^2^(Fo^2^)+(0.0927P)^2^+0.0000P] where P=(Fo^2^+2Fc^2^)/3'
_refine_ls_weighting_scheme calc
_refine_ls_wR_factor_gt 0.1825
_refine_ls_wR_factor_ref 0.1958
_reflns_number_gt 8571
_reflns_number_total 16510
_reflns_threshold_expression >2sigma(I)
_cod_data_source_file ja901678b_si_003.cif
_cod_data_source_block tpobua
_cod_original_cell_volume 3614.8(14)
_cod_database_code 4104436

loop_
_symmetry_equiv_pos_as_xyz
'x, y, z'
'-x, -y, -z'

loop_
_atom_site_label
_atom_site_type_symbol
_atom_site_fract_x
_atom_site_fract_y
_atom_site_fract_z
_atom_site_U_iso_or_equiv
_atom_site_adp_type
_atom_site_occupancy
_atom_site_symmetry_multiplicity
_atom_site_calc_flag
_atom_site_refinement_flags
_atom_site_disorder_assembly
_atom_site_disorder_group
P1A P 0.63912(8) -0.08638(8) 0.70016(9) 0.0401(3) Uani 1 1 d . . .
O1A O 0.5581(2) -0.0720(2) 0.6595(2) 0.0440(8) Uani 1 1 d . . .
O2A O 0.5877(2) -0.1062(2) 0.8081(2) 0.0411(8) Uani 1 1 d . . .
O3A O 0.7115(2) -0.0121(2) 0.6498(2) 0.0424(8) Uani 1 1 d . . .
P1B P 0.76277(8) 0.14622(8) 0.87324(9) 0.0381(3) Uani 1 1 d . . .
O1B O 0.6803(2) 0.0700(2) 0.9381(2) 0.0383(7) Uani 1 1 d . . .
O2B O 0.7180(2) 0.2323(2) 0.8866(2) 0.0363(7) Uani 1 1 d . . .
O3B O 0.8025(2) 0.1551(2) 0.7754(2) 0.0432(8) Uani 1 1 d . . .
P1C P 0.76700(8) 0.49191(8) 0.52095(8) 0.0313(3) Uani 1 1 d . . .
O1C O 0.7224(2) 0.48986(19) 0.6252(2) 0.0337(7) Uani 1 1 d . . .
O2C O 0.6854(2) 0.51902(19) 0.4808(2) 0.0319(7) Uani 1 1 d . . .
O3C O 0.8070(2) 0.4104(2) 0.5160(2) 0.0400(8) Uani 1 1 d . . .
P1D P 0.63654(9) 0.26066(9) 0.34678(10) 0.0431(3) Uani 1 1 d . . .
O1D O 0.5862(2) 0.3467(2) 0.3525(2) 0.0388(7) Uani 1 1 d . . .
O2D O 0.5543(2) 0.1844(2) 0.4023(2) 0.0450(8) Uani 1 1 d . . .
O3D O 0.7130(2) 0.2437(2) 0.3823(3) 0.0498(9) Uani 1 1 d . . .
I1 I 0.26059(2) 0.24033(3) 0.83384(3) 0.06194(15) Uani 1 1 d . . .
C1A C 0.4278(3) 0.1230(3) 0.6538(4) 0.0409(12) Uani 1 1 d . . .
H1A H 0.3834 0.1448 0.6948 0.079(4) Uiso 1 1 calc R . .
C2A C 0.4596(3) 0.0418(3) 0.6914(4) 0.0414(12) Uani 1 1 d . . .
C3A C 0.5275(3) 0.0114(3) 0.6261(4) 0.0409(12) Uani 1 1 d . . .
C4A C 0.5620(3) 0.0593(3) 0.5298(4) 0.0403(12) Uani 1 1 d . . .
C5A C 0.5256(3) 0.1388(3) 0.4988(4) 0.0413(12) Uani 1 1 d . . .
C6A C 0.4580(3) 0.1734(3) 0.5594(4) 0.0408(12) Uani 1 1 d . . .
C7A C 0.6381(3) 0.0247(4) 0.4644(4) 0.0496(13) Uani 1 1 d . . .
H7A1 H 0.6445 0.0587 0.4011 0.129(7) Uiso 1 1 calc R . .
H7A2 H 0.6209 -0.0355 0.4798 0.129(7) Uiso 1 1 calc R . .
H7A3 H 0.6970 0.0292 0.4710 0.129(7) Uiso 1 1 calc R . .
C8A C 0.4269(3) -0.0096(3) 0.7954(4) 0.0479(13) Uani 1 1 d . . .
H8A1 H 0.4244 -0.0718 0.8080 0.091(6) Uiso 1 1 calc R . .
H8A2 H 0.3638 0.0047 0.8261 0.091(6) Uiso 1 1 calc R . .
C9A C 0.6778(3) -0.1896(3) 0.6974(4) 0.0431(12) Uani 1 1 d . . .
C10A C 0.7132(5) -0.1987(4) 0.6134(5) 0.0656(17) Uani 1 1 d . . .
H10A H 0.7115 -0.1530 0.5603 0.079(4) Uiso 1 1 calc R . .
C11A C 0.7518(5) -0.2752(5) 0.6066(5) 0.074(2) Uani 1 1 d . . .
H11A H 0.7776 -0.2803 0.5488 0.079(4) Uiso 1 1 calc R . .
C12A C 0.7516(5) -0.3446(4) 0.6866(5) 0.0716(19) Uani 1 1 d . . .
H12A H 0.7750 -0.3972 0.6835 0.079(4) Uiso 1 1 calc R . .
C13A C 0.7162(5) -0.3336(4) 0.7705(6) 0.078(2) Uani 1 1 d . . .
H13A H 0.7174 -0.3789 0.8241 0.079(4) Uiso 1 1 calc R . .
C14A C 0.6794(4) -0.2575(4) 0.7764(4) 0.0589(15) Uani 1 1 d . . .
H14A H 0.6555 -0.2515 0.8338 0.079(4) Uiso 1 1 calc R . .
C1B C 0.4796(3) 0.0793(3) 0.8668(3) 0.0394(11) Uani 1 1 d . . .
H1B H 0.4271 0.1110 0.8659 0.079(4) Uiso 1 1 calc R . .
C2B C 0.5404(3) 0.1008(3) 0.9005(3) 0.0362(10) Uani 1 1 d . . .
C3B C 0.6182(3) 0.0516(3) 0.9019(3) 0.0372(11) Uani 1 1 d . . .
C4B C 0.6363(3) -0.0173(3) 0.8721(3) 0.0372(11) Uani 1 1 d . . .
C5B C 0.5719(3) -0.0350(3) 0.8382(3) 0.0384(11) Uani 1 1 d . . .
C6B C 0.4940(3) 0.0117(3) 0.8342(3) 0.0392(11) Uani 1 1 d . . .
C7B C 0.7190(4) -0.0705(4) 0.8763(4) 0.0509(13) Uani 1 1 d . . .
H7B1 H 0.7365 -0.0689 0.9253 0.129(7) Uiso 1 1 calc R . .
H7B2 H 0.7713 -0.0467 0.8176 0.129(7) Uiso 1 1 calc R . .
H7B3 H 0.7022 -0.1301 0.8885 0.129(7) Uiso 1 1 calc R . .
C8B C 0.5258(3) 0.1786(3) 0.9311(3) 0.0373(11) Uani 1 1 d . . .
H8B1 H 0.4589 0.1862 0.9553 0.091(6) Uiso 1 1 calc R . .
H8B2 H 0.5490 0.1667 0.9809 0.091(6) Uiso 1 1 calc R . .
C9B C 0.8391(3) 0.1245(4) 0.9354(4) 0.0458(12) Uani 1 1 d . . .
C10B C 0.8252(4) 0.0450(4) 1.0130(4) 0.0663(17) Uani 1 1 d . . .
H10B H 0.7760 0.0036 1.0328 0.079(4) Uiso 1 1 calc R . .
C11B C 0.8867(6) 0.0311(6) 1.0581(6) 0.106(3) Uani 1 1 d . . .
H11B H 0.8802 -0.0205 1.1093 0.079(4) Uiso 1 1 calc R . .
C12B C 0.9618(6) 0.0974(7) 1.0253(7) 0.108(3) Uani 1 1 d . . .
H12B H 1.0007 0.0903 1.0587 0.079(4) Uiso 1 1 calc R . .
C13B C 0.9763(5) 0.1693(6) 0.9474(6) 0.084(2) Uani 1 1 d . . .
H13B H 1.0279 0.2094 0.9239 0.079(4) Uiso 1 1 calc R . .
C14B C 0.9141(4) 0.1830(5) 0.9027(5) 0.0643(16) Uani 1 1 d . . .
H14B H 0.9235 0.2332 0.8493 0.079(4) Uiso 1 1 calc R . .
C1C C 0.5336(3) 0.3169(3) 0.7936(3) 0.0352(10) Uani 1 1 d . . .
H1C H 0.4707 0.3030 0.8067 0.079(4) Uiso 1 1 calc R . .
C2C C 0.5798(3) 0.3921(3) 0.7176(3) 0.0309(9) Uani 1 1 d . . .
C3C C 0.6734(3) 0.4120(3) 0.7004(3) 0.0310(10) Uani 1 1 d . . .
C4C C 0.7212(3) 0.3606(3) 0.7558(3) 0.0324(10) Uani 1 1 d . . .
C5C C 0.6716(3) 0.2860(3) 0.8282(3) 0.0351(10) Uani 1 1 d . . .
C6C C 0.5769(3) 0.2614(3) 0.8508(3) 0.0336(10) Uani 1 1 d . . .
C7C C 0.8203(3) 0.3850(3) 0.7378(3) 0.0404(11) Uani 1 1 d . . .
H7C1 H 0.8268 0.3738 0.7961 0.129(7) Uiso 1 1 calc R . .
H7C2 H 0.8359 0.4462 0.6991 0.129(7) Uiso 1 1 calc R . .
H7C3 H 0.8622 0.3509 0.7066 0.129(7) Uiso 1 1 calc R . .
C8C C 0.5296(3) 0.4489(3) 0.6561(3) 0.0356(10) Uani 1 1 d . . .
H8C1 H 0.5534 0.5096 0.6322 0.091(6) Uiso 1 1 calc R . .
H8C2 H 0.4626 0.4442 0.6930 0.091(6) Uiso 1 1 calc R . .
C9C C 0.8434(3) 0.5886(3) 0.4612(3) 0.0335(10) Uani 1 1 d . . .
C10C C 0.9187(3) 0.5926(3) 0.4881(4) 0.0420(12) Uani 1 1 d . . .
H10C H 0.9259 0.5463 0.5380 0.079(4) Uiso 1 1 calc R . .
C11C C 0.9826(3) 0.6659(4) 0.4399(4) 0.0477(13) Uani 1 1 d . . .
H11C H 1.0330 0.6682 0.4576 0.079(4) Uiso 1 1 calc R . .
C12C C 0.9728(4) 0.7348(4) 0.3669(4) 0.0522(14) Uani 1 1 d . . .
H12C H 1.0155 0.7841 0.3363 0.079(4) Uiso 1 1 calc R . .
C13C C 0.8996(4) 0.7315(4) 0.3384(4) 0.0521(13) Uani 1 1 d . . .
H13C H 0.8938 0.7781 0.2880 0.079(4) Uiso 1 1 calc R . .
C14C C 0.8355(3) 0.6595(3) 0.3844(3) 0.0379(11) Uani 1 1 d . . .
H14C H 0.7866 0.6574 0.3648 0.079(4) Uiso 1 1 calc R . .
C1D C 0.4808(3) 0.3606(3) 0.5827(3) 0.0356(10) Uani 1 1 d . . .
H1D H 0.4281 0.3374 0.6377 0.079(4) Uiso 1 1 calc R . .
C2D C 0.4941(3) 0.3331(3) 0.5106(3) 0.0361(11) Uani 1 1 d . . .
C3D C 0.5731(3) 0.3699(3) 0.4289(3) 0.0370(11) Uani 1 1 d . . .
C4D C 0.6394(3) 0.4322(3) 0.4162(3) 0.0328(10) Uani 1 1 d . . .
C5D C 0.6218(3) 0.4546(3) 0.4919(3) 0.0312(10) Uani 1 1 d . . .
C6D C 0.5440(3) 0.4219(3) 0.5755(3) 0.0333(10) Uani 1 1 d . . .
C7D C 0.7228(3) 0.4713(4) 0.3260(3) 0.0437(12) Uani 1 1 d . . .
H7D1 H 0.7264 0.5340 0.3057 0.129(7) Uiso 1 1 calc R . .
H7D2 H 0.7157 0.4548 0.2793 0.129(7) Uiso 1 1 calc R . .
H7D3 H 0.7796 0.4500 0.3355 0.129(7) Uiso 1 1 calc R . .
C8D C 0.4259(3) 0.2640(3) 0.5218(4) 0.0419(12) Uani 1 1 d . . .
H8D1 H 0.4224 0.2746 0.4618 0.091(6) Uiso 1 1 calc R . .
H8D2 H 0.3634 0.2676 0.5643 0.091(6) Uiso 1 1 calc R . .
C9D C 0.6649(4) 0.2762(4) 0.2288(4) 0.0544(14) Uani 1 1 d . . .
C10D C 0.7563(6) 0.2942(9) 0.1689(6) 0.147(5) Uani 1 1 d . . .
H10D H 0.8041 0.2972 0.1897 0.079(4) Uiso 1 1 calc R . .
C12D C 0.7114(9) 0.3073(8) 0.0436(7) 0.140(4) Uani 1 1 d . . .
H12D H 0.7287 0.3185 -0.0195 0.079(4) Uiso 1 1 calc R . .
C13D C 0.6177(7) 0.2900(5) 0.1033(6) 0.095(3) Uani 1 1 d . . .
H13D H 0.5707 0.2892 0.0808 0.079(4) Uiso 1 1 calc R . .
C14D C 0.5947(5) 0.2739(4) 0.1959(5) 0.0707(18) Uani 1 1 d . . .
H14D H 0.5319 0.2614 0.2368 0.079(4) Uiso 1 1 calc R . .
C11D C 0.7766(12) 0.3078(9) 0.0789(11) 0.175(5) Uiso 1 1 d . . .
H11D H 0.8398 0.3181 0.0388 0.079(4) Uiso 1 1 calc R . .
O1S O 0.4343(5) 0.3659(5) 0.9989(5) 0.127(2) Uiso 1 1 d . . .
C1S C 0.4421(6) 0.4351(6) 0.9336(6) 0.093(2) Uiso 1 1 d . . .
C2S C 0.3656(8) 0.4597(7) 0.9035(8) 0.137(4) Uiso 1 1 d . . .
H2S1 H 0.3876 0.4750 0.8372 0.129(7) Uiso 1 1 calc R . .
H2S2 H 0.3394 0.5093 0.9180 0.129(7) Uiso 1 1 calc R . .
H2S3 H 0.3180 0.4116 0.9348 0.129(7) Uiso 1 1 calc R . .
C3S C 0.5288(8) 0.4897(7) 0.8877(8) 0.133(4) Uiso 1 1 d . . .
H3S1 H 0.5174 0.5444 0.8959 0.129(7) Uiso 1 1 calc R . .
H3S2 H 0.5531 0.5004 0.8222 0.129(7) Uiso 1 1 calc R . .
H3S3 H 0.5739 0.4609 0.9142 0.129(7) Uiso 1 1 calc R . .
N1 N 0.7301(5) 0.1707(5) 0.5642(5) 0.0258(15) Uani 0.50 1 d P A 1
H1E H 0.7174 0.1121 0.5906 0.091(6) Uiso 0.50 1 calc PR A 1
H1F H 0.7174 0.1902 0.5118 0.091(6) Uiso 0.50 1 calc PR A 1
C1 C 0.6660(4) 0.2098(3) 0.6299(4) 0.0472(12) Uiso 0.50 1 d P A 1
H1L H 0.6856 0.1975 0.6814 0.129(7) Uiso 0.50 1 calc PR A 1
H1M H 0.6025 0.1849 0.6528 0.129(7) Uiso 0.50 1 calc PR A 1
H1N H 0.6686 0.2721 0.5977 0.129(7) Uiso 0.50 1 calc PR A 1
N1' N 0.7502(7) 0.1617(7) 0.6181(9) 0.070(3) Uani 0.50 1 d P A 2
H1G H 0.7671 0.1550 0.6663 0.091(6) Uiso 0.50 1 calc PR A 2
H1H H 0.7322 0.1077 0.6258 0.091(6) Uiso 0.50 1 calc PR A 2
C1' C 0.6660(4) 0.2098(3) 0.6299(4) 0.0472(12) Uiso 0.50 1 d P A 2
H1O H 0.6833 0.2703 0.6133 0.129(7) Uiso 0.50 1 calc PR A 2
H1P H 0.6231 0.1854 0.6939 0.129(7) Uiso 0.50 1 calc PR A 2
H1Q H 0.6360 0.2054 0.5902 0.129(7) Uiso 0.50 1 calc PR A 2
C2 C 0.8318(3) 0.1904(4) 0.5380(4) 0.0471(12) Uani 1 1 d . . .
H2A H 0.8462 0.2531 0.5036 0.091(6) Uiso 0.50 1 calc PR A 1
H2B H 0.8433 0.1761 0.5950 0.091(6) Uiso 0.50 1 calc PR A 1
H2C H 0.8121 0.2369 0.4932 0.091(6) Uiso 0.50 1 d PR A 2
H2D H 0.8716 0.2196 0.5542 0.091(6) Uiso 0.50 1 d PR A 2
C3 C 0.8942(5) 0.1489(5) 0.4858(8) 0.137(5) Uani 1 1 d . A .
H3A H 0.8776 0.1605 0.4319 0.091(6) Uiso 1 1 calc R . .
H3B H 0.8794 0.0866 0.5227 0.091(6) Uiso 1 1 calc R . .
C4 C 0.9963(4) 0.1635(5) 0.4499(5) 0.082(2) Uani 1 1 d . . .
H4A H 1.0120 0.2261 0.4166 0.091(6) Uiso 1 1 calc R A .
H4B H 1.0146 0.1466 0.5034 0.091(6) Uiso 1 1 calc R . .
C5 C 1.0557(9) 0.1221(8) 0.3899(8) 0.152(4) Uiso 1 1 d . A .
H5A H 1.0433 0.1412 0.3335 0.129(7) Uiso 1 1 calc R . .
H5B H 1.0429 0.0596 0.4211 0.129(7) Uiso 1 1 calc R . .
H5C H 1.1207 0.1376 0.3749 0.129(7) Uiso 1 1 calc R . .

loop_
_atom_site_aniso_label
_atom_site_aniso_U_11
_atom_site_aniso_U_22
_atom_site_aniso_U_33
_atom_site_aniso_U_23
_atom_site_aniso_U_13
_atom_site_aniso_U_12
P1A 0.0300(6) 0.0357(7) 0.0534(8) -0.0237(6) -0.0072(5) 0.0010(5)
O1A 0.0282(16) 0.042(2) 0.066(2) -0.0287(18) -0.0137(16) 0.0017(14)
O2A 0.0328(16) 0.0331(18) 0.049(2) -0.0192(16) -0.0025(14) -0.0013(13)
O3A 0.0272(15) 0.0395(19) 0.055(2) -0.0198(16) -0.0065(15) -0.0039(14)
P1B 0.0321(6) 0.0406(7) 0.0361(7) -0.0147(6) -0.0068(5) 0.0020(5)
O1B 0.0309(16) 0.0433(19) 0.0346(17) -0.0145(15) -0.0062(13) 0.0023(14)
O2B 0.0339(16) 0.0375(18) 0.0385(17) -0.0171(15) -0.0117(14) 0.0021(14)
O3B 0.0392(18) 0.044(2) 0.0397(18) -0.0170(16) -0.0058(15) -0.0009(15)
P1C 0.0275(5) 0.0337(6) 0.0382(6) -0.0180(5) -0.0138(5) 0.0042(5)
O1C 0.0355(16) 0.0326(17) 0.0375(17) -0.0152(14) -0.0158(14) -0.0018(13)
O2C 0.0303(15) 0.0327(17) 0.0377(17) -0.0168(14) -0.0141(13) 0.0004(13)
O3C 0.0387(17) 0.0381(19) 0.0489(19) -0.0236(16) -0.0158(15) 0.0058(14)
P1D 0.0331(6) 0.0556(9) 0.0568(8) -0.0356(7) -0.0197(6) 0.0050(6)
O1D 0.0306(16) 0.053(2) 0.0450(18) -0.0285(17) -0.0181(14) 0.0064(14)
O2D 0.0366(17) 0.054(2) 0.059(2) -0.0337(19) -0.0208(16) 0.0013(16)
O3D 0.0322(17) 0.062(2) 0.074(2) -0.038(2) -0.0274(17) 0.0080(16)
I1 0.03248(18) 0.0848(3) 0.0660(3) -0.0336(2) -0.01134(16) 0.00834(17)
C1A 0.021(2) 0.050(3) 0.061(3) -0.036(3) -0.009(2) 0.000(2)
C2A 0.023(2) 0.047(3) 0.061(3) -0.033(3) -0.010(2) -0.003(2)
C3A 0.025(2) 0.040(3) 0.069(4) -0.030(3) -0.019(2) -0.001(2)
C4A 0.026(2) 0.051(3) 0.061(3) -0.037(3) -0.017(2) 0.004(2)
C5A 0.033(2) 0.047(3) 0.060(3) -0.035(3) -0.019(2) 0.003(2)
C6A 0.018(2) 0.050(3) 0.065(3) -0.033(3) -0.016(2) 0.001(2)
C7A 0.037(3) 0.057(3) 0.072(4) -0.045(3) -0.020(3) 0.010(2)
C8A 0.024(2) 0.047(3) 0.068(4) -0.029(3) -0.004(2) -0.002(2)
C9A 0.028(2) 0.042(3) 0.064(3) -0.035(3) -0.008(2) 0.003(2)
C10A 0.079(4) 0.062(4) 0.074(4) -0.041(3) -0.038(4) 0.028(3)
C11A 0.079(4) 0.084(5) 0.095(5) -0.068(5) -0.041(4) 0.037(4)
C12A 0.084(5) 0.056(4) 0.105(5) -0.052(4) -0.049(4) 0.028(3)
C13A 0.100(5) 0.043(4) 0.100(6) -0.027(4) -0.050(5) 0.019(4)
C14A 0.067(4) 0.044(3) 0.065(4) -0.027(3) -0.019(3) 0.011(3)
C1B 0.026(2) 0.038(3) 0.041(3) -0.015(2) 0.0009(19) -0.0011(19)
C2B 0.030(2) 0.037(3) 0.030(2) -0.011(2) 0.0012(19) -0.0022(19)
C3B 0.030(2) 0.038(3) 0.033(2) -0.012(2) -0.0007(19) -0.003(2)
C4B 0.031(2) 0.034(3) 0.032(2) -0.007(2) -0.0004(19) 0.0004(19)
C5B 0.029(2) 0.034(3) 0.043(3) -0.018(2) 0.001(2) -0.0016(19)
C6B 0.028(2) 0.033(3) 0.045(3) -0.013(2) -0.001(2) -0.0049(19)
C7B 0.047(3) 0.048(3) 0.058(3) -0.024(3) -0.018(3) 0.012(2)
C8B 0.034(2) 0.038(3) 0.031(2) -0.013(2) -0.0021(19) 0.002(2)
C9B 0.036(3) 0.049(3) 0.050(3) -0.017(3) -0.015(2) 0.006(2)
C10B 0.053(3) 0.072(4) 0.071(4) -0.020(4) -0.028(3) 0.007(3)
C11B 0.083(5) 0.106(7) 0.114(7) -0.005(5) -0.061(5) 0.021(5)
C12B 0.086(6) 0.141(8) 0.120(7) -0.039(7) -0.074(6) 0.007(6)
C13B 0.049(4) 0.106(6) 0.102(6) -0.038(5) -0.034(4) 0.001(4)
C14B 0.049(3) 0.082(5) 0.065(4) -0.031(4) -0.021(3) 0.002(3)
C1C 0.028(2) 0.040(3) 0.038(3) -0.023(2) -0.0047(19) 0.0054(19)
C2C 0.032(2) 0.033(2) 0.035(2) -0.023(2) -0.0100(19) 0.0066(19)
C3C 0.029(2) 0.032(2) 0.036(2) -0.022(2) -0.0082(19) 0.0037(18)
C4C 0.035(2) 0.037(3) 0.033(2) -0.023(2) -0.0122(19) 0.005(2)
C5C 0.041(2) 0.034(3) 0.035(2) -0.016(2) -0.016(2) 0.004(2)
C6C 0.033(2) 0.036(3) 0.030(2) -0.021(2) -0.0023(19) 0.0009(19)
C7C 0.039(2) 0.039(3) 0.047(3) -0.014(2) -0.022(2) -0.003(2)
C8C 0.028(2) 0.036(3) 0.044(3) -0.020(2) -0.011(2) 0.0066(19)
C9C 0.022(2) 0.039(3) 0.042(3) -0.024(2) -0.0067(18) 0.0036(18)
C10C 0.034(2) 0.049(3) 0.052(3) -0.028(3) -0.017(2) 0.009(2)
C11C 0.032(2) 0.060(4) 0.059(3) -0.030(3) -0.015(2) -0.005(2)
C12C 0.039(3) 0.053(3) 0.061(4) -0.025(3) -0.009(3) -0.009(2)
C13C 0.051(3) 0.045(3) 0.045(3) -0.012(3) -0.007(2) 0.002(3)
C14C 0.032(2) 0.044(3) 0.040(3) -0.021(2) -0.011(2) 0.003(2)
C1D 0.023(2) 0.039(3) 0.049(3) -0.022(2) -0.014(2) 0.0082(19)
C2D 0.020(2) 0.044(3) 0.054(3) -0.025(2) -0.020(2) 0.0101(19)
C3D 0.030(2) 0.045(3) 0.051(3) -0.027(2) -0.022(2) 0.007(2)
C4D 0.025(2) 0.037(3) 0.039(2) -0.017(2) -0.0121(18) 0.0013(18)
C5D 0.024(2) 0.032(2) 0.046(3) -0.020(2) -0.0181(19) 0.0042(17)
C6D 0.028(2) 0.037(3) 0.046(3) -0.023(2) -0.021(2) 0.0145(19)
C7D 0.034(2) 0.059(3) 0.040(3) -0.023(3) -0.010(2) -0.003(2)
C8D 0.024(2) 0.054(3) 0.063(3) -0.036(3) -0.018(2) 0.004(2)
C9D 0.046(3) 0.075(4) 0.057(3) -0.049(3) -0.010(3) 0.005(3)
C10D 0.066(5) 0.328(16) 0.097(6) -0.154(9) -0.005(4) -0.001(7)
C12D 0.162(10) 0.203(11) 0.078(6) -0.101(7) -0.013(6) -0.033(9)
C13D 0.122(7) 0.103(6) 0.079(5) -0.045(5) -0.042(5) -0.027(5)
C14D 0.081(4) 0.076(5) 0.060(4) -0.022(3) -0.032(3) -0.017(4)
N1 0.020(3) 0.032(4) 0.033(4) -0.018(3) -0.013(3) -0.001(3)
N1' 0.048(6) 0.061(7) 0.090(9) -0.035(6) -0.007(6) -0.006(5)
C2 0.031(2) 0.055(3) 0.056(3) -0.026(3) -0.010(2) -0.003(2)
C3 0.051(4) 0.072(5) 0.237(12) -0.077(7) 0.020(6) -0.006(4)
C4 0.031(3) 0.112(6) 0.100(5) -0.062(5) -0.001(3) 0.004(3)

loop_
_atom_type_symbol
_atom_type_description
_atom_type_scat_dispersion_real
_atom_type_scat_dispersion_imag
_atom_type_scat_source
C C 0.0033 0.0016 'International Tables Vol C Tables 4.2.6.8 and 6.1.1.4'
H H 0.0000 0.0000 'International Tables Vol C Tables 4.2.6.8 and 6.1.1.4'
N N 0.0061 0.0033 'International Tables Vol C Tables 4.2.6.8 and 6.1.1.4'
O O 0.0106 0.0060 'International Tables Vol C Tables 4.2.6.8 and 6.1.1.4'
P P 0.1023 0.0942 'International Tables Vol C Tables 4.2.6.8 and 6.1.1.4'
I I -0.4742 1.8119 'International Tables Vol C Tables 4.2.6.8 and 6.1.1.4'

loop_
_geom_angle_atom_site_label_1
_geom_angle_atom_site_label_2
_geom_angle_atom_site_label_3
_geom_angle
O3A P1A O2A 114.15(19)
O3A P1A O1A 112.3(2)
O2A P1A O1A 106.07(18)
O3A P1A C9A 116.5(2)
O2A P1A C9A 103.4(2)
O1A P1A C9A 103.1(2)
C3A O1A P1A 120.6(3)
C5B O2A P1A 118.7(3)
O3B P1B O1B 113.63(19)
O3B P1B O2B 113.18(19)
O1B P1B O2B 105.08(17)
O3B P1B C9B 118.4(2)
O1B P1B C9B 103.0(2)
O2B P1B C9B 102.0(2)
C3B O1B P1B 119.8(3)
C5C O2B P1B 120.9(3)
O3C P1C O2C 114.46(17)
O3C P1C O1C 113.18(18)
O2C P1C O1C 105.52(16)
O3C P1C C9C 117.96(19)
O2C P1C C9C 102.05(19)
O1C P1C C9C 102.03(18)
C3C O1C P1C 119.9(2)
C5D O2C P1C 120.6(3)
O3D P1D O2D 113.0(2)
O3D P1D O1D 113.60(18)
O2D P1D O1D 105.03(18)
O3D P1D C9D 117.9(2)
O2D P1D C9D 103.4(2)
O1D P1D C9D 102.3(2)
C3D O1D P1D 119.7(3)
C5A O2D P1D 121.7(3)
C6A C1A C2A 124.1(4)
C6A C1A H1A 117.9
C2A C1A H1A 117.9
C1A C2A C3A 115.9(5)
C1A C2A C8A 122.2(4)
C3A C2A C8A 121.9(5)
C4A C3A O1A 118.5(4)
C4A C3A C2A 123.1(5)
O1A C3A C2A 118.4(5)
C5A C4A C3A 116.9(4)
C5A C4A C7A 122.8(5)
C3A C4A C7A 120.3(5)
C4A C5A O2D 117.6(4)
C4A C5A C6A 123.2(5)
O2D C5A C6A 119.1(4)
C1A C6A C5A 116.7(5)
C1A C6A C8D 122.4(4)
C5A C6A C8D 120.8(5)
C4A C7A H7A1 109.5
C4A C7A H7A2 109.5
H7A1 C7A H7A2 109.5
C4A C7A H7A3 109.5
H7A1 C7A H7A3 109.5
H7A2 C7A H7A3 109.5
C2A C8A C6B 110.3(4)
C2A C8A H8A1 109.6
C6B C8A H8A1 109.6
C2A C8A H8A2 109.6
C6B C8A H8A2 109.6
H8A1 C8A H8A2 108.1
C10A C9A C14A 119.8(5)
C10A C9A P1A 118.5(5)
C14A C9A P1A 121.5(4)
C9A C10A C11A 120.5(6)
C9A C10A H10A 119.7
C11A C10A H10A 119.7
C10A C11A C12A 119.7(6)
C10A C11A H11A 120.1
C12A C11A H11A 120.1
C13A C12A C11A 118.6(6)
C13A C12A H12A 120.7
C11A C12A H12A 120.7
C14A C13A C12A 121.3(7)
C14A C13A H13A 119.3
C12A C13A H13A 119.3
C13A C14A C9A 119.9(6)
C13A C14A H14A 120.0
C9A C14A H14A 120.0
C2B C1B C6B 122.2(4)
C2B C1B H1B 118.9
C6B C1B H1B 118.9
C1B C2B C3B 117.8(4)
C1B C2B C8B 121.2(4)
C3B C2B C8B 121.0(4)
C4B C3B C2B 123.3(5)
C4B C3B O1B 117.3(4)
C2B C3B O1B 119.4(4)
C3B C4B C5B 115.8(4)
C3B C4B C7B 122.4(5)
C5B C4B C7B 121.8(4)
C6B C5B C4B 123.8(4)
C6B C5B O2A 119.0(4)
C4B C5B O2A 117.3(4)
C1B C6B C5B 117.2(5)
C1B C6B C8A 121.2(4)
C5B C6B C8A 121.6(4)
C4B C7B H7B1 109.5
C4B C7B H7B2 109.5
H7B1 C7B H7B2 109.5
C4B C7B H7B3 109.5
H7B1 C7B H7B3 109.5
H7B2 C7B H7B3 109.5
C6C C8B C2B 111.1(3)
C6C C8B H8B1 109.4
C2B C8B H8B1 109.4
C6C C8B H8B2 109.4
C2B C8B H8B2 109.4
H8B1 C8B H8B2 108.0
C14B C9B C10B 121.3(5)
C14B C9B P1B 118.4(4)
C10B C9B P1B 120.1(4)
C11B C10B C9B 117.8(6)
C11B C10B H10B 121.1
C9B C10B H10B 121.1
C10B C11B C12B 119.3(7)
C10B C11B H11B 120.4
C12B C11B H11B 120.4
C13B C12B C11B 120.9(7)
C13B C12B H12B 119.5
C11B C12B H12B 119.5
C12B C13B C14B 119.3(7)
C12B C13B H13B 120.4
C14B C13B H13B 120.4
C9B C14B C13B 121.1(7)
C9B C14B H14B 119.5
C13B C14B H14B 119.4
C6C C1C C2C 122.9(4)
C6C C1C H1C 118.5
C2C C1C H1C 118.5
C1C C2C C3C 117.3(4)
C1C C2C C8C 120.6(4)
C3C C2C C8C 122.1(4)
C4C C3C C2C 123.2(4)
C4C C3C O1C 117.6(4)
C2C C3C O1C 119.2(4)
C5C C4C C3C 116.1(4)
C5C C4C C7C 121.8(4)
C3C C4C C7C 122.1(4)
C4C C5C C6C 124.3(4)
C4C C5C O2B 117.6(4)
C6C C5C O2B 118.0(4)
C1C C6C C5C 116.1(4)
C1C C6C C8B 121.8(4)
C5C C6C C8B 122.1(4)
C4C C7C H7C1 109.5
C4C C7C H7C2 109.5
H7C1 C7C H7C2 109.5
C4C C7C H7C3 109.5
H7C1 C7C H7C3 109.5
H7C2 C7C H7C3 109.5
C2C C8C C6D 111.3(4)
C2C C8C H8C1 109.4
C6D C8C H8C1 109.4
C2C C8C H8C2 109.4
C6D C8C H8C2 109.4
H8C1 C8C H8C2 108.0
C10C C9C C14C 118.6(4)
C10C C9C P1C 118.1(4)
C14C C9C P1C 123.2(3)
C11C C10C C9C 119.7(5)
C11C C10C H10C 120.2
C9C C10C H10C 120.2
C12C C11C C10C 121.0(5)
C12C C11C H11C 119.5
C10C C11C H11C 119.5
C11C C12C C13C 120.2(5)
C11C C12C H12C 119.9
C13C C12C H12C 119.9
C14C C13C C12C 120.1(5)
C14C C13C H13C 120.0
C12C C13C H13C 120.0
C13C C14C C9C 120.5(5)
C13C C14C H14C 119.8
C9C C14C H14C 119.8
C2D C1D C6D 121.9(4)
C2D C1D H1D 119.0
C6D C1D H1D 119.0
C1D C2D C3D 117.5(4)
C1D C2D C8D 120.7(4)
C3D C2D C8D 121.8(4)
C2D C3D C4D 123.9(4)
C2D C3D O1D 118.9(4)
C4D C3D O1D 117.2(4)
C5D C4D C3D 114.9(4)
C5D C4D C7D 123.2(4)
C3D C4D C7D 121.9(4)
C4D C5D C6D 124.9(4)
C4D C5D O2C 116.5(4)
C6D C5D O2C 118.5(4)
C5D C6D C1D 116.9(4)
C5D C6D C8C 122.1(4)
C1D C6D C8C 121.0(4)
C4D C7D H7D1 109.5
C4D C7D H7D2 109.5
H7D1 C7D H7D2 109.5
C4D C7D H7D3 109.5
H7D1 C7D H7D3 109.5
H7D2 C7D H7D3 109.5
C2D C8D C6A 110.4(4)
C2D C8D H8D1 109.6
C6A C8D H8D1 109.6
C2D C8D H8D2 109.6
C6A C8D H8D2 109.6
H8D1 C8D H8D2 108.1
C10D C9D C14D 119.7(6)
C10D C9D P1D 119.4(5)
C14D C9D P1D 120.9(4)
C11D C10D C9D 118.8(10)
C11D C10D H10D 120.6
C9D C10D H10D 120.6
C11D C12D C13D 118.4(10)
C11D C12D H12D 120.8
C13D C12D H12D 120.8
C14D C13D C12D 119.3(8)
C14D C13D H13D 120.4
C12D C13D H13D 120.4
C13D C14D C9D 120.1(7)
C13D C14D H14D 120.0
C9D C14D H14D 120.0
C12D C11D C10D 123.8(14)
C12D C11D H11D 118.1
C10D C11D H11D 118.1
O1S C1S C3S 119.7(9)
O1S C1S C2S 119.4(9)
C3S C1S C2S 121.0(9)
C1S C2S H2S1 109.5
C1S C2S H2S2 109.5
H2S1 C2S H2S2 109.5
C1S C2S H2S3 109.5
H2S1 C2S H2S3 109.5
H2S2 C2S H2S3 109.5
C1S C3S H3S1 109.5
C1S C3S H3S2 109.5
H3S1 C3S H3S2 109.5
C1S C3S H3S3 109.5
H3S1 C3S H3S3 109.5
H3S2 C3S H3S3 109.5
C2 N1 C1 114.8(5)
C2 N1 H1E 108.6
C1 N1 H1E 108.6
C2 N1 H1F 108.6
C1 N1 H1F 108.6
H1E N1 H1F 107.6
C2 N1 H2C 37.9
C1 N1 H2C 108.9
H1E N1 H2C 138.6
H1F N1 H2C 76.1
C2 N1' C1' 123.0(9)
C2 N1' H1G 106.6
C1' N1' H1G 106.6
C2 N1' H1H 106.6
C1' N1' H1H 106.6
H1G N1' H1H 106.5
N1' C1' H1O 109.5
N1' C1' H1P 109.5
H1O C1' H1P 109.5
N1' C1' H1Q 109.5
H1O C1' H1Q 109.5
H1P C1' H1Q 109.5
C3 C2 N1' 133.5(7)
C3 C2 N1 117.5(6)
N1' C2 N1 41.2(5)
C3 C2 H2A 107.9
N1' C2 H2A 117.9
N1 C2 H2A 107.9
C3 C2 H2B 107.9
N1' C2 H2B 66.8
N1 C2 H2B 107.9
H2A C2 H2B 107.2
C3 C2 H2C 104.1
N1' C2 H2C 103.9
N1 C2 H2C 73.0
H2A C2 H2C 42.6
H2B C2 H2C 142.3
C3 C2 H2D 103.6
N1' C2 H2D 103.8
N1 C2 H2D 138.2
H2A C2 H2D 63.1
H2B C2 H2D 48.0
H2C C2 H2D 105.4
C2 C3 C4 125.1(8)
C2 C3 H3A 106.1
C4 C3 H3A 106.1
C2 C3 H3B 106.1
C4 C3 H3B 106.1
H3A C3 H3B 106.3
C5 C4 C3 121.1(8)
C5 C4 H4A 107.1
C3 C4 H4A 107.1
C5 C4 H4B 107.1
C3 C4 H4B 107.1
H4A C4 H4B 106.8
C4 C5 H5A 109.5
C4 C5 H5B 109.5
H5A C5 H5B 109.5
C4 C5 H5C 109.5
H5A C5 H5C 109.5
H5B C5 H5C 109.5

loop_
_geom_bond_atom_site_label_1
_geom_bond_atom_site_label_2
_geom_bond_distance
P1A O3A 1.470(3)
P1A O2A 1.582(3)
P1A O1A 1.588(4)
P1A C9A 1.778(5)
O1A C3A 1.398(6)
O2A C5B 1.419(5)
P1B O3B 1.464(3)
P1B O1B 1.591(3)
P1B O2B 1.591(3)
P1B C9B 1.769(5)
O1B C3B 1.404(6)
O2B C5C 1.419(6)
P1C O3C 1.459(3)
P1C O2C 1.590(3)
P1C O1C 1.600(3)
P1C C9C 1.763(5)
O1C C3C 1.417(5)
O2C C5D 1.408(5)
P1D O3D 1.465(3)
P1D O2D 1.583(4)
P1D O1D 1.588(3)
P1D C9D 1.767(5)
O1D C3D 1.407(5)
O2D C5A 1.398(6)
C1A C6A 1.381(7)
C1A C2A 1.389(7)
C1A H1A 0.9300
C2A C3A 1.418(7)
C2A C8A 1.510(7)
C3A C4A 1.395(7)
C4A C5A 1.379(7)
C4A C7A 1.516(6)
C5A C6A 1.411(6)
C6A C8D 1.514(7)
C7A H7A1 0.9600
C7A H7A2 0.9600
C7A H7A3 0.9600
C8A C6B 1.524(7)
C8A H8A1 0.9700
C8A H8A2 0.9700
C9A C10A 1.363(8)
C9A C14A 1.378(8)
C10A C11A 1.384(8)
C10A H10A 0.9300
C11A C12A 1.391(10)
C11A H11A 0.9300
C12A C13A 1.376(9)
C12A H12A 0.9300
C13A C14A 1.364(8)
C13A H13A 0.9300
C14A H14A 0.9300
C1B C2B 1.378(7)
C1B C6B 1.388(7)
C1B H1B 0.9300
C2B C3B 1.396(6)
C2B C8B 1.529(6)
C3B C4B 1.378(7)
C4B C5B 1.400(7)
C4B C7B 1.498(7)
C5B C6B 1.383(6)
C7B H7B1 0.9600
C7B H7B2 0.9600
C7B H7B3 0.9600
C8B C6C 1.505(6)
C8B H8B1 0.9700
C8B H8B2 0.9700
C9B C14B 1.360(8)
C9B C10B 1.413(8)
C10B C11B 1.368(10)
C10B H10B 0.9300
C11B C12B 1.443(12)
C11B H11B 0.9300
C12B C13B 1.344(11)
C12B H12B 0.9300
C13B C14B 1.372(9)
C13B H13B 0.9300
C14B H14B 0.9300
C1C C6C 1.383(7)
C1C C2C 1.384(6)
C1C H1C 0.9300
C2C C3C 1.390(6)
C2C C8C 1.510(6)
C3C C4C 1.390(6)
C4C C5C 1.371(6)
C4C C7C 1.488(6)
C5C C6C 1.404(6)
C7C H7C1 0.9600
C7C H7C2 0.9600
C7C H7C3 0.9600
C8C C6D 1.508(6)
C8C H8C1 0.9700
C8C H8C2 0.9700
C9C C10C 1.398(6)
C9C C14C 1.410(7)
C10C C11C 1.386(7)
C10C H10C 0.9300
C11C C12C 1.366(8)
C11C H11C 0.9300
C12C C13C 1.383(8)
C12C H12C 0.9300
C13C C14C 1.373(7)
C13C H13C 0.9300
C14C H14C 0.9300
C1D C2D 1.383(6)
C1D C6D 1.394(6)
C1D H1D 0.9300
C2D C3D 1.392(7)
C2D C8D 1.516(6)
C3D C4D 1.400(6)
C4D C5D 1.374(6)
C4D C7D 1.503(6)
C5D C6D 1.391(6)
C7D H7D1 0.9600
C7D H7D2 0.9600
C7D H7D3 0.9600
C8D H8D1 0.9700
C8D H8D2 0.9700
C9D C10D 1.354(9)
C9D C14D 1.386(8)
C10D C11D 1.345(15)
C10D H10D 0.9300
C12D C11D 1.336(17)
C12D C13D 1.382(13)
C12D H12D 0.9300
C13D C14D 1.370(9)
C13D H13D 0.9300
C14D H14D 0.9300
C11D H11D 0.9300
O1S C1S 1.220(9)
C1S C3S 1.433(13)
C1S C2S 1.416(12)
C2S H2S1 0.9600
C2S H2S2 0.9600
C2S H2S3 0.9600
C3S H3S1 0.9600
C3S H3S2 0.9600
C3S H3S3 0.9600
N1 C2 1.476(8)
N1 C1 1.492(8)
N1 H1E 0.9000
N1 H1F 0.9000
N1 H2C 1.5106
C1 H1L 0.9600
C1 H1M 0.9600
C1 H1N 0.9600
N1' C2 1.390(11)
N1' C1' 1.454(12)
N1' H1G 0.9000
N1' H1H 0.9000
C1' H1O 0.9600
C1' H1P 0.9600
C1' H1Q 0.9600
C2 C3 1.371(9)
C2 H2A 0.9700
C2 H2B 0.9700
C2 H2C 0.9700
C2 H2D 0.9700
C3 C4 1.453(9)
C3 H3A 0.9700
C3 H3B 0.9700
C4 C5 1.430(12)
C4 H4A 0.9700
C4 H4B 0.9700
C5 H5A 0.9600
C5 H5B 0.9600
C5 H5C 0.9600
